data_7059472
loop_
_publ_author_name
'Romito, Deborah'
'Biot, Nicolas'
'Babudri, Francesco'
'Bonifazi, Davide'

_publ_section_title
;
 Non-covalent bridging of bithiophenes through chalcogen bonding grips
;
_journal_issue 17
_journal_name_full 'New Journal of Chemistry'
_journal_page_first 6732
_journal_page_last 6738
_journal_paper_doi 10.1039/C9NJ06202E
_journal_volume 44
_journal_year 2020
_chemical_formula_sum 'C22 H12 N2 S2 Te2'
_chemical_formula_weight 623.66
_space_group_crystal_system monoclinic
_space_group_IT_number 14
_space_group_name_Hall '-P 2ybc'
_space_group_name_H-M_alt 'P 1 21/c 1'
_atom_sites_solution_hydrogens geom
_audit_creation_method SHELXL-2014/7
_audit_update_record
;
2019-12-09 deposited with the CCDC.	2020-04-06 downloaded from the CCDC.
;
_cell_angle_alpha 90
_cell_angle_beta 91.535(3)
_cell_angle_gamma 90
_cell_formula_units_Z 2
_cell_length_a 20.6424(7)
_cell_length_b 4.15880(10)
_cell_length_c 11.6051(4)
_cell_measurement_reflns_used 902
_cell_measurement_temperature 150(2)
_cell_measurement_theta_max 26.9730
_cell_measurement_theta_min 3.6190
_cell_volume 995.91(5)
_computing_structure_refinement 'SHELXL-2014/7 (Sheldrick, 2014)'
_diffrn_ambient_temperature 150(2)
_diffrn_measured_fraction_theta_full 0.998
_diffrn_measured_fraction_theta_max 0.919
_diffrn_measurement_device_type 'SuperNova, Dual, Cu at zero, Atlas'
_diffrn_radiation_type MoK\a
_diffrn_radiation_wavelength 0.71073
_diffrn_reflns_av_R_equivalents 0.0282
_diffrn_reflns_av_unetI/netI 0.0194
_diffrn_reflns_Laue_measured_fraction_full 0.998
_diffrn_reflns_Laue_measured_fraction_max 0.919
_diffrn_reflns_limit_h_max 27
_diffrn_reflns_limit_h_min -28
_diffrn_reflns_limit_k_max 5
_diffrn_reflns_limit_k_min -5
_diffrn_reflns_limit_l_max 15
_diffrn_reflns_limit_l_min -15
_diffrn_reflns_number 15566
_diffrn_reflns_point_group_measured_fraction_full 0.998
_diffrn_reflns_point_group_measured_fraction_max 0.919
_diffrn_reflns_theta_full 25.242
_diffrn_reflns_theta_max 29.713
_diffrn_reflns_theta_min 3.512
_exptl_absorpt_coefficient_mu 3.150
_exptl_absorpt_correction_T_max 1.000
_exptl_absorpt_correction_T_min 0.837
_exptl_absorpt_correction_type gaussian
_exptl_absorpt_process_details
;
CrysAlisPro 1.171.38.43f (Rigaku Oxford Diffraction, 2015)
Numerical absorption correction based on gaussian integration over
			a multifaceted crystal model
Empirical absorption correction using spherical harmonics,
 implemented in SCALE3 ABSPACK scaling algorithm.
;
_exptl_crystal_colour Orange
_exptl_crystal_density_diffrn 2.080
_exptl_crystal_description Plate
_exptl_crystal_F_000 588
_exptl_crystal_size_max 0.167
_exptl_crystal_size_mid 0.118
_exptl_crystal_size_min 0.018
_refine_diff_density_max 0.358
_refine_diff_density_min -0.386
_refine_diff_density_rms 0.069
_refine_ls_extinction_method none
_refine_ls_goodness_of_fit_ref 1.064
_refine_ls_hydrogen_treatment constr
_refine_ls_matrix_type full
_refine_ls_number_parameters 127
_refine_ls_number_reflns 2596
_refine_ls_number_restraints 0
_refine_ls_restrained_S_all 1.064
_refine_ls_R_factor_all 0.0319
_refine_ls_R_factor_gt 0.0221
_refine_ls_shift/su_max 0.002
_refine_ls_shift/su_mean 0.000
_refine_ls_structure_factor_coef Fsqd
_refine_ls_weighting_details 'w=1/[\s^2^(Fo^2^)+(0.0182P)^2^+0.4949P] where P=(Fo^2^+2Fc^2^)/3'
_refine_ls_weighting_scheme calc
_refine_ls_wR_factor_gt 0.0450
_refine_ls_wR_factor_ref 0.0491
_reflns_Friedel_coverage 0.000
_reflns_number_gt 2084
_reflns_number_total 2596
_reflns_threshold_expression 'I > 2\s(I)'
_cod_data_source_file c9nj06202e2.cif
_cod_data_source_block shelx_CCDC2
_cod_depositor_comments
;Adding full bibliography for 7059470--7059473.cif.

 Adding full bibliography for 7059470--7059473.cif.
;
_cod_original_sg_symbol_H-M 'P 21/c'
_cod_database_code 7059472
_shelx_shelxl_version_number 2014/7
_shelx_space_group_comment
;
The symmetry employed for this shelxl refinement is uniquely defined
by the following loop, which should always be used as a source of
symmetry information in preference to the above space-group names.
They are only intended as comments.
;
_shelx_estimated_absorpt_t_min 0.621
_shelx_estimated_absorpt_t_max 0.945

loop_
_space_group_symop_operation_xyz
'x, y, z'
'-x, y+1/2, -z+1/2'
'-x, -y, -z'
'x, -y-1/2, z-1/2'

loop_
_atom_site_label
_atom_site_type_symbol
_atom_site_fract_x
_atom_site_fract_y
_atom_site_fract_z
_atom_site_U_iso_or_equiv
_atom_site_adp_type
_atom_site_occupancy
_atom_site_site_symmetry_order
_atom_site_calc_flag
_atom_site_refinement_flags_posn
_atom_site_refinement_flags_adp
_atom_site_refinement_flags_occupancy
_atom_site_disorder_assembly
_atom_site_disorder_group
C11 C 0.47295(10) 0.4608(6) 0.53622(17) 0.0323(5) Uani 1 1 d . . . . .
C10 C 0.47350(12) 0.2948(6) 0.6373(2) 0.0391(6) Uani 1 1 d . . . . .
H10 H 0.5117 0.2049 0.6717 0.047 Uiso 1 1 calc R U . . .
C9 C 0.41217(12) 0.2696(6) 0.6856(2) 0.0393(6) Uani 1 1 d . . . . .
H9 H 0.4048 0.1629 0.7565 0.047 Uiso 1 1 calc R U . . .
C8 C 0.36415(10) 0.4126(6) 0.62135(17) 0.0320(5) Uani 1 1 d . . . . .
C7 C 0.29553(10) 0.4307(6) 0.64143(17) 0.0317(5) Uani 1 1 d . . . . .
C5 C 0.19066(11) 0.5527(6) 0.59861(18) 0.0351(5) Uani 1 1 d . . . . .
C6 C 0.17359(10) 0.4158(6) 0.70453(18) 0.0358(5) Uani 1 1 d . . . . .
C1 C 0.10902(12) 0.4081(7) 0.7358(2) 0.0475(6) Uani 1 1 d . . . . .
H1 H 0.0973 0.3175 0.8074 0.057 Uiso 1 1 calc R U . . .
C2 C 0.06227(12) 0.5328(8) 0.6619(2) 0.0563(7) Uani 1 1 d . . . . .
H2 H 0.0181 0.5260 0.6827 0.068 Uiso 1 1 calc R U . . .
C3 C 0.07866(14) 0.6682(8) 0.5575(3) 0.0577(8) Uani 1 1 d . . . . .
H3 H 0.0457 0.7543 0.5077 0.069 Uiso 1 1 calc R U . . .
C4 C 0.14236(13) 0.6788(7) 0.5255(2) 0.0479(7) Uani 1 1 d . . . . .
H4 H 0.1534 0.7717 0.4539 0.058 Uiso 1 1 calc R U . . .
N1 N 0.25531(8) 0.5569(5) 0.56769(15) 0.0354(4) Uani 1 1 d . . . . .
S1 S 0.39522(3) 0.58675(17) 0.49858(5) 0.03684(14) Uani 1 1 d . . . . .
Te1 Te 0.25550(2) 0.25033(4) 0.79333(2) 0.03670(6) Uani 1 1 d . . . . .

loop_
_atom_site_aniso_label
_atom_site_aniso_U_11
_atom_site_aniso_U_22
_atom_site_aniso_U_33
_atom_site_aniso_U_23
_atom_site_aniso_U_13
_atom_site_aniso_U_12
C11 0.0303(11) 0.0364(13) 0.0303(11) -0.0064(9) 0.0005(8) -0.0006(10)
C10 0.0329(12) 0.0493(16) 0.0349(12) 0.0040(10) -0.0010(9) 0.0007(10)
C9 0.0374(12) 0.0501(15) 0.0304(12) 0.0063(10) 0.0026(9) -0.0014(11)
C8 0.0334(11) 0.0352(12) 0.0275(10) -0.0039(10) 0.0027(8) -0.0011(10)
C7 0.0361(11) 0.0328(12) 0.0263(10) -0.0031(9) 0.0054(8) -0.0023(10)
C5 0.0363(12) 0.0369(13) 0.0323(11) -0.0052(10) 0.0015(9) 0.0006(10)
C6 0.0358(12) 0.0368(13) 0.0349(11) -0.0057(10) 0.0017(9) -0.0036(11)
C1 0.0406(14) 0.0526(17) 0.0498(14) -0.0060(13) 0.0095(11) -0.0091(13)
C2 0.0340(13) 0.066(2) 0.0688(19) -0.0151(15) 0.0053(12) -0.0011(13)
C3 0.0406(15) 0.067(2) 0.0645(19) -0.0035(15) -0.0098(13) 0.0086(14)
C4 0.0457(15) 0.0545(18) 0.0433(14) 0.0007(12) -0.0038(11) 0.0040(12)
N1 0.0340(10) 0.0440(12) 0.0285(9) -0.0008(8) 0.0038(7) 0.0016(9)
S1 0.0326(3) 0.0489(4) 0.0291(3) 0.0041(3) 0.0027(2) 0.0021(3)
Te1 0.04054(10) 0.03853(10) 0.03126(9) 0.00438(6) 0.00512(6) -0.00085(7)

loop_
_atom_type_symbol
_atom_type_description
_atom_type_scat_dispersion_real
_atom_type_scat_dispersion_imag
_atom_type_scat_source
C C 0.0033 0.0016 'International Tables Vol C Tables 4.2.6.8 and 6.1.1.4'
H H 0.0000 0.0000 'International Tables Vol C Tables 4.2.6.8 and 6.1.1.4'
N N 0.0061 0.0033 'International Tables Vol C Tables 4.2.6.8 and 6.1.1.4'
S S 0.1246 0.1234 'International Tables Vol C Tables 4.2.6.8 and 6.1.1.4'
Te Te -0.5308 1.6751 'International Tables Vol C Tables 4.2.6.8 and 6.1.1.4'

loop_
_geom_angle_atom_site_label_1
_geom_angle_atom_site_label_2
_geom_angle_atom_site_label_3
_geom_angle
_geom_angle_site_symmetry_1
_geom_angle_site_symmetry_3
_geom_angle_publ_flag
C10 C11 C11 128.6(3) . 3_666 ?
C10 C11 S1 110.92(16) . . ?
C11 C11 S1 120.5(2) 3_666 . ?
C11 C10 C9 113.3(2) . . ?
C11 C10 H10 123.3 . . ?
C9 C10 H10 123.3 . . ?
C8 C9 C10 113.6(2) . . ?
C8 C9 H9 123.2 . . ?
C10 C9 H9 123.2 . . ?
C9 C8 C7 129.6(2) . . ?
C9 C8 S1 110.63(17) . . ?
C7 C8 S1 119.75(16) . . ?
N1 C7 C8 122.13(19) . . ?
N1 C7 Te1 116.17(15) . . ?
C8 C7 Te1 121.70(15) . . ?
N1 C5 C4 120.9(2) . . ?
N1 C5 C6 119.6(2) . . ?
C4 C5 C6 119.4(2) . . ?
C1 C6 C5 120.1(2) . . ?
C1 C6 Te1 129.56(18) . . ?
C5 C6 Te1 110.38(15) . . ?
C2 C1 C6 119.3(2) . . ?
C2 C1 H1 120.3 . . ?
C6 C1 H1 120.3 . . ?
C1 C2 C3 121.0(3) . . ?
C1 C2 H2 119.5 . . ?
C3 C2 H2 119.5 . . ?
C4 C3 C2 120.4(3) . . ?
C4 C3 H3 119.8 . . ?
C2 C3 H3 119.8 . . ?
C3 C4 C5 119.8(3) . . ?
C3 C4 H4 120.1 . . ?
C5 C4 H4 120.1 . . ?
C7 N1 C5 115.42(18) . . ?
C11 S1 C8 91.54(10) . . ?
C6 Te1 C7 78.39(9) . . ?

loop_
_geom_bond_atom_site_label_1
_geom_bond_atom_site_label_2
_geom_bond_distance
_geom_bond_site_symmetry_2
_geom_bond_publ_flag
C11 C10 1.360(3) . ?
C11 C11 1.453(4) 3_666 ?
C11 S1 1.733(2) . ?
C10 C9 1.402(3) . ?
C10 H10 0.9500 . ?
C9 C8 1.361(3) . ?
C9 H9 0.9500 . ?
C8 C7 1.444(3) . ?
C8 S1 1.736(2) . ?
C7 N1 1.288(3) . ?
C7 Te1 2.105(2) . ?
C5 N1 1.391(3) . ?
C5 C4 1.394(3) . ?
C5 C6 1.408(3) . ?
C6 C1 1.391(3) . ?
C6 Te1 2.074(2) . ?
C1 C2 1.375(4) . ?
C1 H1 0.9500 . ?
C2 C3 1.386(4) . ?
C2 H2 0.9500 . ?
C3 C4 1.377(4) . ?
C3 H3 0.9500 . ?
C4 H4 0.9500 . ?
